data_1001076
loop_
_publ_author_name
'Choisnet, J'
'Deschanvres, A'
'Raveau, B'

_publ_section_title
;
Sur de nouveaux germanates et silicates de type benitoite
;
_journal_coden_ASTM JSSCBI
_journal_name_full 'Journal of Solid State Chemistry'
_journal_page_first 209
_journal_page_last 218
_journal_paper_doi 10.1016/0022-4596(72)90107-7
_journal_volume 4
_journal_year 1972
_chemical_formula_structural 'Rb Nb Ge3 O9'
_chemical_formula_sum 'Ge3 Nb O9 Rb'
_chemical_name_systematic 'Rubidium niobium cyclo-trigermanate'
_space_group_IT_number 188
_symmetry_cell_setting hexagonal
_symmetry_Int_Tables_number 188
_symmetry_space_group_name_Hall 'P -6c 2'
_symmetry_space_group_name_H-M 'P -6 c 2'
_cell_angle_alpha 90
_cell_angle_beta 90
_cell_angle_gamma 120
_cell_formula_units_Z 2
_cell_length_a 7.038(5)
_cell_length_b 7.038(5)
_cell_length_c 10.132(5)
_cell_volume 434.6
_refine_ls_R_factor_all 0.074
_cod_database_code 1001076

loop_
_symmetry_equiv_pos_as_xyz
x,y,z
-y,x-y,z
y-x,-x,z
x,y,1/2-z
-y,x-y,1/2-z
y-x,-x,1/2-z
-y,-x,1/2+z
y-x,y,1/2+z
x,x-y,1/2+z
-y,-x,-z
y-x,y,-z
x,x-y,-z

loop_
_atom_site_label
_atom_site_type_symbol
_atom_site_symmetry_multiplicity
_atom_site_Wyckoff_symbol
_atom_site_fract_x
_atom_site_fract_y
_atom_site_fract_z
_atom_site_occupancy
_atom_site_attached_hydrogens
_atom_site_calc_flag
Rb1 Rb1+ 2 e 0.6667 0.3333 0. 1. 0 d
Nb1 Nb5+ 2 c 0.3333 0.6667 0. 1. 0 d
Ge1 Ge4+ 6 k 0.071 0.289 0.25 1. 0 d
O1 O2- 6 k 0.253 0.193 0.25 1. 0 d
O2 O2- 12 l 0.098 0.44 0.11 1. 0 d

loop_
_atom_type_symbol
_atom_type_oxidation_number
Rb1+ 1.000
Nb5+ 5.000
Ge4+ 4.000
O2- -2.000
